data_7209799
loop_
_publ_author_name
'Owczarzak, Anita M.'
'Kourkoumelis, Nikolaos'
'Hadjikakou, Sotiris K.'
'Kubicki, Maciej'

_publ_section_title
;
 The impact of the anion size on the crystal packing in
 2-mercaptopyrimidine halides; isostructurality and polymorphism
;
_journal_issue 18
_journal_name_full CrystEngComm
_journal_page_first 3607
_journal_paper_doi 10.1039/c3ce40240a
_journal_volume 15
_journal_year 2013
_chemical_formula_moiety 'C4 H5 N2 S, Br'
_chemical_formula_sum 'C4 H5 Br N2 S'
_chemical_formula_weight 193.07
_chemical_name_systematic
;
?
;
_space_group_IT_number 61
_symmetry_cell_setting orthorhombic
_symmetry_space_group_name_Hall '-P 2ac 2ab'
_symmetry_space_group_name_H-M 'P b c a'
_atom_sites_solution_hydrogens geom
_atom_sites_solution_primary direct
_atom_sites_solution_secondary difmap
_audit_creation_method SHELXL-97
_cell_angle_alpha 90.00
_cell_angle_beta 90.00
_cell_angle_gamma 90.00
_cell_formula_units_Z 8
_cell_length_a 11.5502(3)
_cell_length_b 8.6872(4)
_cell_length_c 13.6237(6)
_cell_measurement_reflns_used 7229
_cell_measurement_temperature 295(2)
_cell_measurement_theta_max 73.5979
_cell_measurement_theta_min 3.2412
_cell_volume 1366.99(9)
_computing_cell_refinement 'CrysAlis Pro (Oxford Diffraction (2009))'
_computing_data_collection 'CrysAlis Pro (Oxford Diffraction (2009))'
_computing_data_reduction 'CrysAlis Pro (Oxford Diffraction (2009))'
_computing_molecular_graphics 'Stereochemical Workstation (Siemens, 1989)'
_computing_publication_material 'SHELXL-97 (Sheldrick, 2008)'
_computing_structure_refinement 'SHELXL-97 (Sheldrick, 2008)'
_computing_structure_solution 'SIR92 (Altomare et al., 1993)'
_diffrn_ambient_temperature 295(2)
_diffrn_detector_area_resol_mean 10.5357
_diffrn_measured_fraction_theta_full 1.000
_diffrn_measured_fraction_theta_max 1.000
_diffrn_measurement_device_type 'SuperNova, Single source at offset), Atlas'
_diffrn_measurement_method '\w scans'
_diffrn_radiation_monochromator mirror
_diffrn_radiation_source 'SuperNova (Cu) X-ray Source'
_diffrn_radiation_type 'Cu K\a'
_diffrn_radiation_wavelength 1.5418
_diffrn_reflns_av_R_equivalents 0.0274
_diffrn_reflns_av_sigmaI/netI 0.0125
_diffrn_reflns_limit_h_max 13
_diffrn_reflns_limit_h_min -14
_diffrn_reflns_limit_k_max 10
_diffrn_reflns_limit_k_min -10
_diffrn_reflns_limit_l_max 15
_diffrn_reflns_limit_l_min -16
_diffrn_reflns_number 9789
_diffrn_reflns_theta_full 70.00
_diffrn_reflns_theta_max 73.76
_diffrn_reflns_theta_min 6.50
_exptl_absorpt_coefficient_mu 10.229
_exptl_absorpt_correction_T_max 1.00000
_exptl_absorpt_correction_T_min 0.53460
_exptl_absorpt_correction_type multi-scan
_exptl_absorpt_process_details
;
CrysAlisPro, Oxford Diffraction Ltd.,
Version 1.171.34.43 (release 21-10-2010 CrysAlis171 .NET)
(compiled Oct 21 2010,17:48:23)
Empirical absorption correction using spherical harmonics,
implemented in SCALE3 ABSPACK scaling algorithm.
;
_exptl_crystal_colour yellow
_exptl_crystal_density_diffrn 1.876
_exptl_crystal_density_method 'not measured'
_exptl_crystal_description block
_exptl_crystal_F_000 752
_exptl_crystal_size_max 0.1
_exptl_crystal_size_mid 0.05
_exptl_crystal_size_min 0.02
_refine_diff_density_max 0.531
_refine_diff_density_min -0.669
_refine_diff_density_rms 0.058
_refine_ls_extinction_method none
_refine_ls_goodness_of_fit_ref 1.069
_refine_ls_hydrogen_treatment refall
_refine_ls_matrix_type full
_refine_ls_number_parameters 93
_refine_ls_number_reflns 1381
_refine_ls_number_restraints 0
_refine_ls_restrained_S_all 1.069
_refine_ls_R_factor_all 0.0244
_refine_ls_R_factor_gt 0.0235
_refine_ls_shift/su_max 0.000
_refine_ls_shift/su_mean 0.000
_refine_ls_structure_factor_coef Fsqd
_refine_ls_weighting_details 'calc w=1/[\s^2^(Fo^2^)+(0.0333P)^2^+0.7757P] where P=(Fo^2^+2Fc^2^)/3'
_refine_ls_weighting_scheme calc
_refine_ls_wR_factor_gt 0.0632
_refine_ls_wR_factor_ref 0.0641
_reflns_number_gt 1311
_reflns_number_total 1381
_reflns_threshold_expression >2sigma(I)
_cod_data_source_file c3ce40240a.txt
_cod_data_source_block 4
_cod_original_cell_volume 1366.99(8)
_cod_original_sg_symbol_H-M Pbca
_cod_database_code 7209799

loop_
_symmetry_equiv_pos_as_xyz
'x, y, z'
'-x+1/2, -y, z+1/2'
'x+1/2, -y+1/2, -z'
'-x, y+1/2, -z+1/2'
'-x, -y, -z'
'x-1/2, y, -z-1/2'
'-x-1/2, y-1/2, z'
'x, -y-1/2, z-1/2'

loop_
_atom_site_label
_atom_site_type_symbol
_atom_site_fract_x
_atom_site_fract_y
_atom_site_fract_z
_atom_site_U_iso_or_equiv
_atom_site_adp_type
_atom_site_occupancy
_atom_site_symmetry_multiplicity
_atom_site_calc_flag
N1 N 0.41879(15) 0.3335(2) 0.48344(14) 0.0452(4) Uani 1 1 d
H1 H 0.393(3) 0.389(4) 0.531(2) 0.067(9) Uiso 1 1 d
C2 C 0.51199(17) 0.2405(2) 0.50130(15) 0.0401(4) Uani 1 1 d
S2 S 0.57945(6) 0.23378(9) 0.60777(4) 0.05770(18) Uani 1 1 d
N3 N 0.54302(16) 0.1534(2) 0.42200(13) 0.0423(4) Uani 1 1 d
H3 H 0.608(3) 0.097(4) 0.426(2) 0.061(8) Uiso 1 1 d
C4 C 0.4878(2) 0.1548(3) 0.33625(17) 0.0481(5) Uani 1 1 d
H4 H 0.521(2) 0.086(3) 0.290(2) 0.058(8) Uiso 1 1 d
C5 C 0.3949(2) 0.2495(3) 0.32094(19) 0.0556(6) Uani 1 1 d
H5 H 0.354(3) 0.251(4) 0.259(2) 0.069(8) Uiso 1 1 d
C6 C 0.3629(2) 0.3414(3) 0.39820(19) 0.0508(5) Uani 1 1 d
H6 H 0.296(3) 0.417(4) 0.396(2) 0.060(8) Uiso 1 1 d
Br1 Br 0.27149(2) 0.54487(3) 0.62947(2) 0.05538(13) Uani 1 1 d

loop_
_atom_site_aniso_label
_atom_site_aniso_U_11
_atom_site_aniso_U_22
_atom_site_aniso_U_33
_atom_site_aniso_U_23
_atom_site_aniso_U_13
_atom_site_aniso_U_12
N1 0.0395(9) 0.0476(10) 0.0484(10) -0.0073(8) 0.0076(7) 0.0019(8)
C2 0.0377(9) 0.0416(10) 0.0411(10) -0.0009(9) 0.0063(8) -0.0039(9)
S2 0.0551(3) 0.0761(4) 0.0419(3) -0.0063(3) -0.0033(2) 0.0038(3)
N3 0.0430(9) 0.0423(9) 0.0417(9) 0.0002(7) 0.0038(7) 0.0048(8)
C4 0.0563(13) 0.0497(12) 0.0385(10) -0.0011(9) 0.0041(9) 0.0021(10)
C5 0.0532(13) 0.0674(15) 0.0461(12) 0.0023(11) -0.0056(10) 0.0036(12)
C6 0.0397(11) 0.0530(12) 0.0596(13) 0.0048(11) 0.0004(10) 0.0033(10)
Br1 0.04974(19) 0.04711(17) 0.0693(2) -0.01766(11) 0.01790(11) -0.00874(10)

loop_
_atom_type_symbol
_atom_type_description
_atom_type_scat_dispersion_real
_atom_type_scat_dispersion_imag
_atom_type_scat_source
C C 0.0181 0.0091 'International Tables Vol C Tables 4.2.6.8 and 6.1.1.4'
H H 0.0000 0.0000 'International Tables Vol C Tables 4.2.6.8 and 6.1.1.4'
N N 0.0311 0.0180 'International Tables Vol C Tables 4.2.6.8 and 6.1.1.4'
S S 0.3331 0.5567 'International Tables Vol C Tables 4.2.6.8 and 6.1.1.4'
Br Br -0.6763 1.2805 'International Tables Vol C Tables 4.2.6.8 and 6.1.1.4'

loop_
_geom_angle_atom_site_label_1
_geom_angle_atom_site_label_2
_geom_angle_atom_site_label_3
_geom_angle
C6 N1 C2 124.6(2)
C6 N1 H1 118(2)
C2 N1 H1 118(2)
N1 C2 N3 113.13(19)
N1 C2 S2 123.38(16)
N3 C2 S2 123.50(16)
C4 N3 C2 124.3(2)
C4 N3 H3 117.5(19)
C2 N3 H3 118.0(19)
N3 C4 C5 121.0(2)
N3 C4 H4 112.4(17)
C5 C4 H4 126.6(17)
C4 C5 C6 116.4(2)
C4 C5 H5 121.8(19)
C6 C5 H5 121.8(19)
N1 C6 C5 120.6(2)
N1 C6 H6 115.6(17)
C5 C6 H6 123.8(17)

loop_
_geom_bond_atom_site_label_1
_geom_bond_atom_site_label_2
_geom_bond_distance
N1 C6 1.330(3)
N1 C2 1.367(3)
N1 H1 0.87(3)
C2 N3 1.367(3)
C2 S2 1.648(2)
N3 C4 1.331(3)
N3 H3 0.90(3)
C4 C5 1.369(4)
C4 H4 0.95(3)
C5 C6 1.372(4)
C5 H5 0.97(3)
C6 H6 1.02(3)

loop_
_geom_hbond_atom_site_label_D
_geom_hbond_atom_site_label_H
_geom_hbond_atom_site_label_A
_geom_hbond_distance_DH
_geom_hbond_distance_HA
_geom_hbond_distance_DA
_geom_hbond_angle_DHA
_geom_hbond_site_symmetry_A
N1 H1 Br1 0.87(3) 2.36(3) 3.1978(18) 162(3) .
N3 H3 Br1 0.90(3) 2.38(3) 3.2282(18) 158(3) 3_556
C5 H5 Br1 0.97(3) 2.89(3) 3.700(3) 142(3) 2_564
